data_7150783
loop_
_publ_author_name
'Sn\'egaroff, Katia'
'Lassagne, Fr\'ed\'eric'
'Bentabed-Ababsa, Ghenia'
'Nassar, Ekhlass'
'Ely, Sidaty Cheikh Sid'
'Hesse, St\'ephanie'
'Perspicace, Enrico'
'Derdour, A\"icha'
'Mongin, Florence'

_publ_section_title
;
 Direct metallation of thienopyrimidines using a mixed lithium--cadmium
 base and antitumor activity of functionalized derivatives
;
_journal_issue 22
_journal_name_full 'Organic &amp; Biomolecular Chemistry'
_journal_page_first 4782
_journal_paper_doi 10.1039/b915274a
_journal_volume 7
_journal_year 2009
_chemical_compound_source 'synthesis as described'
_chemical_formula_moiety 'C12 H6 Cl1 I1 N2 S1'
_chemical_formula_sum 'C12 H6 Cl I N2 S'
_chemical_formula_weight 372.6
_chemical_name_systematic
;
?
;
_space_group_IT_number 61
_symmetry_cell_setting orthorhombic
_symmetry_Int_Tables_number 61
_symmetry_space_group_name_Hall '-P 2bc 2ac'
_symmetry_space_group_name_H-M 'P c a b'
_atom_sites_solution_hydrogens geom
_atom_sites_solution_primary direct
_atom_sites_solution_secondary difmap
_audit_conform_dict_location ftp://ftp.iucr.org/pub/cif_core.dic
_audit_conform_dict_name cif_core.dic
_audit_conform_dict_version 2.4
_audit_creation_date 2009-01-13T09:35:54-00:00
_audit_creation_method 'WinGX routine CIF_UPDATE'
_cell_angle_alpha 90
_cell_angle_beta 90
_cell_angle_gamma 90
_cell_formula_units_Z 8
_cell_length_a 5.8116(2)
_cell_length_b 16.7820(6)
_cell_length_c 24.6525(9)
_cell_measurement_reflns_used 7496
_cell_measurement_temperature 100(2)
_cell_measurement_theta_max 27.45
_cell_measurement_theta_min 2.94
_cell_measurement_wavelength 0.71073
_cell_volume 2404.37(15)
_computing_cell_refinement 'Bruker SMART'
_computing_data_collection 'Bruker SAINT'
_computing_data_reduction 'Bruker SAINT'
_computing_molecular_graphics 'Ortep-3 for Windows (Farrugia, 1997)'
_computing_publication_material 'WinGX publication routines (Farrugia, 1999)'
_computing_structure_refinement 'SHELXL-97 (Sheldrick, 1997)'
_computing_structure_solution 'SIR97 (Altomare et al., 1999)'
_diffrn_ambient_temperature 100(2)
_diffrn_detector 'CCD plate'
_diffrn_measured_fraction_theta_full 0.998
_diffrn_measured_fraction_theta_max 0.998
_diffrn_measurement_device_type 'APEXII, Bruker-AXS'
_diffrn_measurement_method 'CCD rotation images, thin slices'
_diffrn_radiation_monochromator graphite
_diffrn_radiation_probe x-ray
_diffrn_radiation_type MoK\a
_diffrn_radiation_wavelength 0.71073
_diffrn_reflns_av_R_equivalents 0.0587
_diffrn_reflns_av_unetI/netI 0.0296
_diffrn_reflns_limit_h_max 7
_diffrn_reflns_limit_h_min -7
_diffrn_reflns_limit_k_max 19
_diffrn_reflns_limit_k_min -21
_diffrn_reflns_limit_l_max 30
_diffrn_reflns_limit_l_min -31
_diffrn_reflns_number 27353
_diffrn_reflns_theta_full 27.46
_diffrn_reflns_theta_max 27.46
_diffrn_reflns_theta_min 3.52
_exptl_absorpt_coefficient_mu 3.035
_exptl_absorpt_correction_T_max 0.834
_exptl_absorpt_correction_T_min 0.583
_exptl_absorpt_correction_type multi-scan
_exptl_absorpt_process_details
;
[Sheldrick, G.M. (2002). SADABS Bruker AXS Inc., Madison, Wisconsin, USA]
;
_exptl_crystal_colour colourless
_exptl_crystal_density_diffrn 2.059
_exptl_crystal_density_method 'not measured'
_exptl_crystal_description stick
_exptl_crystal_F_000 1424
_exptl_crystal_size_max 0.22
_exptl_crystal_size_mid 0.08
_exptl_crystal_size_min 0.06
_refine_diff_density_max 0.432
_refine_diff_density_min -0.453
_refine_diff_density_rms 0.093
_refine_ls_extinction_method none
_refine_ls_goodness_of_fit_ref 1.089
_refine_ls_hydrogen_treatment constr
_refine_ls_matrix_type full
_refine_ls_number_parameters 154
_refine_ls_number_reflns 2743
_refine_ls_number_restraints 0
_refine_ls_restrained_S_all 1.089
_refine_ls_R_factor_all 0.0296
_refine_ls_R_factor_gt 0.0252
_refine_ls_shift/su_max 0.003
_refine_ls_shift/su_mean 0
_refine_ls_structure_factor_coef Fsqd
_refine_ls_weighting_details 'calc w=1/[\s^2^(Fo^2^)+(0.0000P)^2^+3.7051P] where P=(Fo^2^+2Fc^2^)/3'
_refine_ls_weighting_scheme calc
_refine_ls_wR_factor_gt 0.0495
_refine_ls_wR_factor_ref 0.0517
_reflns_number_gt 2477
_reflns_number_total 2743
_reflns_threshold_expression >2sigma(I)
_cod_data_source_file b915274a.txt
_cod_data_source_block KS050f1
_cod_original_cell_volume 2404.36(15)
_cod_database_code 7150783

loop_
_symmetry_equiv_pos_as_xyz
'x, y, z'
'-x, -y+1/2, z+1/2'
'x+1/2, -y, -z+1/2'
'-x+1/2, y+1/2, -z'
'-x, -y, -z'
'x, y-1/2, -z-1/2'
'-x-1/2, y, z-1/2'
'x-1/2, -y-1/2, z'

loop_
_atom_site_label
_atom_site_type_symbol
_atom_site_fract_x
_atom_site_fract_y
_atom_site_fract_z
_atom_site_U_iso_or_equiv
_atom_site_adp_type
_atom_site_occupancy
_atom_site_calc_flag
_atom_site_refinement_flags
_atom_site_disorder_assembly
_atom_site_disorder_group
I1 I -1.24531(3) -0.162506(10) 0.256917(7) 0.01661(6) Uani 1 d . . .
C1 C -0.9894(4) -0.12890(15) 0.20296(11) 0.0161(5) Uani 1 d . . .
C2 C -0.8307(4) -0.07044(15) 0.21145(11) 0.0161(5) Uani 1 d . . .
H2 H -0.8214 -0.0388 0.2433 0.019 Uiso 1 calc R . .
C3 C -0.6793(4) -0.06324(15) 0.16560(11) 0.0146(5) Uani 1 d . . .
C4 C -0.7334(4) -0.11839(14) 0.12435(11) 0.0139(5) Uani 1 d . . .
S5 S -0.96715(11) -0.17749(4) 0.14086(3) 0.01593(14) Uani 1 d . . .
N6 N -0.5048(3) -0.01052(12) 0.16062(9) 0.0144(4) Uani 1 d . . .
C7 C -0.3900(4) -0.01382(14) 0.11393(10) 0.0140(5) Uani 1 d . . .
N8 N -0.4292(4) -0.06505(12) 0.07211(9) 0.0148(4) Uani 1 d . . .
C9 C -0.5987(4) -0.11596(14) 0.07805(11) 0.0141(5) Uani 1 d . . .
Cl10 Cl -0.65615(11) -0.18066(4) 0.02492(3) 0.02006(14) Uani 1 d . . .
C11 C -0.2007(4) 0.04454(14) 0.10503(11) 0.0138(5) Uani 1 d . . .
C12 C -0.1963(4) 0.11723(15) 0.13298(11) 0.0165(5) Uani 1 d . . .
H12 H -0.3104 0.1286 0.1595 0.02 Uiso 1 calc R . .
C13 C -0.0257(5) 0.17243(15) 0.12193(11) 0.0180(6) Uani 1 d . . .
H13 H -0.0246 0.2219 0.1406 0.022 Uiso 1 calc R . .
C14 C 0.1447(5) 0.15607(15) 0.08365(11) 0.0181(6) Uani 1 d . . .
H14 H 0.2603 0.1945 0.0761 0.022 Uiso 1 calc R . .
C15 C 0.1449(5) 0.08368(15) 0.05665(11) 0.0178(5) Uani 1 d . . .
H15 H 0.2627 0.0717 0.0312 0.021 Uiso 1 calc R . .
C16 C -0.0290(4) 0.02863(15) 0.06709(11) 0.0157(5) Uani 1 d . . .
H16 H -0.0305 -0.0206 0.048 0.019 Uiso 1 calc R . .

loop_
_atom_site_aniso_label
_atom_site_aniso_U_11
_atom_site_aniso_U_22
_atom_site_aniso_U_33
_atom_site_aniso_U_23
_atom_site_aniso_U_13
_atom_site_aniso_U_12
I1 0.01344(10) 0.01835(10) 0.01805(11) 0.00286(6) 0.00289(7) -0.00078(6)
C1 0.0166(12) 0.0167(12) 0.0148(14) 0.0031(10) 0.0026(10) 0.0033(10)
C2 0.0173(12) 0.0152(12) 0.0157(14) 0.0005(10) 0.0003(11) 0.0014(10)
C3 0.0146(12) 0.0158(12) 0.0135(14) 0.0003(10) -0.0007(10) 0.0019(10)
C4 0.0138(12) 0.0124(11) 0.0155(14) 0.0018(9) -0.0009(10) 0.0004(9)
S5 0.0151(3) 0.0160(3) 0.0166(4) -0.0004(2) 0.0014(3) -0.0025(2)
N6 0.0139(10) 0.0144(10) 0.0147(12) 0.0008(8) -0.0004(8) 0.0010(8)
C7 0.0127(12) 0.0151(12) 0.0142(14) 0.0025(10) -0.0009(10) 0.0026(9)
N8 0.0129(10) 0.0161(10) 0.0155(12) -0.0007(8) 0.0003(9) 0.0020(8)
C9 0.0145(12) 0.0140(12) 0.0138(14) -0.0015(10) -0.0016(10) 0.0031(9)
Cl10 0.0213(3) 0.0213(3) 0.0177(4) -0.0059(3) 0.0014(3) -0.0042(3)
C11 0.0133(12) 0.0142(12) 0.0139(14) 0.0025(9) -0.0024(10) 0.0011(9)
C12 0.0160(12) 0.0173(12) 0.0162(15) 0.0015(10) -0.0006(10) 0.0028(10)
C13 0.0199(13) 0.0167(12) 0.0176(15) 0.0011(10) -0.0057(11) 0.0001(10)
C14 0.0165(13) 0.0178(13) 0.0201(15) 0.0036(10) -0.0033(11) -0.0036(10)
C15 0.0128(12) 0.0254(14) 0.0153(14) 0.0036(11) -0.0002(10) 0.0005(10)
C16 0.0158(12) 0.0158(12) 0.0156(14) -0.0001(10) -0.0031(10) 0.0007(10)

loop_
_atom_type_symbol
_atom_type_description
_atom_type_scat_dispersion_real
_atom_type_scat_dispersion_imag
_atom_type_scat_source
C C 0.0033 0.0016 'International Tables Vol C Tables 4.2.6.8 and 6.1.1.4'
H H 0 0 'International Tables Vol C Tables 4.2.6.8 and 6.1.1.4'
N N 0.0061 0.0033 'International Tables Vol C Tables 4.2.6.8 and 6.1.1.4'
S S 0.1246 0.1234 'International Tables Vol C Tables 4.2.6.8 and 6.1.1.4'
Cl Cl 0.1484 0.1585 'International Tables Vol C Tables 4.2.6.8 and 6.1.1.4'
I I -0.4742 1.8119 'International Tables Vol C Tables 4.2.6.8 and 6.1.1.4'

loop_
_geom_angle_atom_site_label_1
_geom_angle_atom_site_label_2
_geom_angle_atom_site_label_3
_geom_angle
_geom_angle_site_symmetry_1
_geom_angle_site_symmetry_3
_geom_angle_publ_flag
C2 C1 S5 115.0(2) . . ?
C2 C1 I1 125.6(2) . . ?
S5 C1 I1 119.38(14) . . ?
C1 C2 C3 110.7(2) . . ?
C1 C2 H2 124.6 . . ?
C3 C2 H2 124.6 . . ?
N6 C3 C4 122.1(2) . . ?
N6 C3 C2 125.9(2) . . ?
C4 C3 C2 112.0(2) . . ?
C9 C4 C3 116.7(2) . . ?
C9 C4 S5 130.9(2) . . ?
C3 C4 S5 112.42(19) . . ?
C4 S5 C1 89.81(13) . . ?
C7 N6 C3 115.3(2) . . ?
N6 C7 N8 126.6(2) . . ?
N6 C7 C11 118.0(2) . . ?
N8 C7 C11 115.3(2) . . ?
C9 N8 C7 116.9(2) . . ?
N8 C9 C4 122.4(2) . . ?
N8 C9 Cl10 117.9(2) . . ?
C4 C9 Cl10 119.72(19) . . ?
C16 C11 C12 118.9(2) . . ?
C16 C11 C7 120.1(2) . . ?
C12 C11 C7 120.9(2) . . ?
C13 C12 C11 119.9(2) . . ?
C13 C12 H12 120 . . ?
C11 C12 H12 120 . . ?
C12 C13 C14 120.7(2) . . ?
C12 C13 H13 119.7 . . ?
C14 C13 H13 119.7 . . ?
C15 C14 C13 119.9(2) . . ?
C15 C14 H14 120.1 . . ?
C13 C14 H14 120.1 . . ?
C14 C15 C16 119.5(3) . . ?
C14 C15 H15 120.3 . . ?
C16 C15 H15 120.3 . . ?
C15 C16 C11 121.1(2) . . ?
C15 C16 H16 119.5 . . ?
C11 C16 H16 119.5 . . ?

loop_
_geom_bond_atom_site_label_1
_geom_bond_atom_site_label_2
_geom_bond_distance
_geom_bond_site_symmetry_2
_geom_bond_publ_flag
I1 C1 2.073(3) . ?
C1 C2 1.363(4) . ?
C1 S5 1.739(3) . ?
C2 C3 1.437(4) . ?
C2 H2 0.95 . ?
C3 N6 1.351(3) . ?
C3 C4 1.410(4) . ?
C4 C9 1.384(4) . ?
C4 S5 1.731(3) . ?
N6 C7 1.332(3) . ?
C7 N8 1.362(3) . ?
C7 C11 1.489(3) . ?
N8 C9 1.312(3) . ?
C9 Cl10 1.734(3) . ?
C11 C16 1.394(4) . ?
C11 C12 1.401(4) . ?
C12 C13 1.384(4) . ?
C12 H12 0.95 . ?
C13 C14 1.395(4) . ?
C13 H13 0.95 . ?
C14 C15 1.385(4) . ?
C14 H14 0.95 . ?
C15 C16 1.393(3) . ?
C15 H15 0.95 . ?
C16 H16 0.95 . ?

loop_
_geom_torsion_atom_site_label_1
_geom_torsion_atom_site_label_2
_geom_torsion_atom_site_label_3
_geom_torsion_atom_site_label_4
_geom_torsion
_geom_torsion_site_symmetry_1
_geom_torsion_site_symmetry_2
_geom_torsion_site_symmetry_3
_geom_torsion_site_symmetry_4
_geom_torsion_publ_flag
S5 C1 C2 C3 -0.1(3) . . . . ?
I1 C1 C2 C3 179.90(18) . . . . ?
C1 C2 C3 N6 179.2(2) . . . . ?
C1 C2 C3 C4 -0.4(3) . . . . ?
N6 C3 C4 C9 -0.2(4) . . . . ?
C2 C3 C4 C9 179.4(2) . . . . ?
N6 C3 C4 S5 -178.96(19) . . . . ?
C2 C3 C4 S5 0.6(3) . . . . ?
C9 C4 S5 C1 -179.1(3) . . . . ?
C3 C4 S5 C1 -0.6(2) . . . . ?
C2 C1 S5 C4 0.4(2) . . . . ?
I1 C1 S5 C4 -179.61(15) . . . . ?
C4 C3 N6 C7 0.7(3) . . . . ?
C2 C3 N6 C7 -178.8(2) . . . . ?
C3 N6 C7 N8 -1.1(4) . . . . ?
C3 N6 C7 C11 177.9(2) . . . . ?
N6 C7 N8 C9 0.7(4) . . . . ?
C11 C7 N8 C9 -178.3(2) . . . . ?
C7 N8 C9 C4 0.0(4) . . . . ?
C7 N8 C9 Cl10 178.79(18) . . . . ?
C3 C4 C9 N8 -0.2(4) . . . . ?
S5 C4 C9 N8 178.3(2) . . . . ?
C3 C4 C9 Cl10 -179.02(18) . . . . ?
S5 C4 C9 Cl10 -0.5(3) . . . . ?
N6 C7 C11 C16 158.7(2) . . . . ?
N8 C7 C11 C16 -22.2(3) . . . . ?
N6 C7 C11 C12 -23.7(3) . . . . ?
N8 C7 C11 C12 155.4(2) . . . . ?
C16 C11 C12 C13 1.2(4) . . . . ?
C7 C11 C12 C13 -176.5(2) . . . . ?
C11 C12 C13 C14 -0.9(4) . . . . ?
C12 C13 C14 C15 -0.5(4) . . . . ?
C13 C14 C15 C16 1.6(4) . . . . ?
C14 C15 C16 C11 -1.3(4) . . . . ?
C12 C11 C16 C15 -0.2(4) . . . . ?
C7 C11 C16 C15 177.6(2) . . . . ?

loop_
_cod_related_entry_id
_cod_related_entry_database
_cod_related_entry_code
1 ChemSpider 25944801
